data_8101851
loop_
_publ_author_name
'B.-S. Zhang'
'Y.-H. Huang'
'H.-M. Gao'

_publ_section_title
;
Crystal structure of bis(2,2'-bipyridine-N,N')-bis(4-chlorobenzoato)
cadmium(II) trihydrate, [Cd(C~7~H~4~O~2~Cl)~2~(C~10~H~8~N~2~)~2~] 
&#x00B7; 3H~2~O
;
_journal_issue 3
_journal_name_full 'Zeitschrift f\"ur Kristallographie - New Crystal Structures'
_journal_page_first 376
_journal_page_last 378
_journal_volume 220
_journal_year 2005
_chemical_formula_structural '[Cd(C~7~H~4~O~2~Cl)~2~(C~10~H~8~N~2~)~2~] &#x00B7; 3H~2~O'
_chemical_formula_sum 'C34 H30 Cd Cl2 N4 O7'
_chemical_formula_weight 789.92
_chemical_name_systematic
; 
bis(2,2'-bipyridine-N,N')bis(4-chlorobenzoato)cadmium(II) trihydrate
;
_space_group_IT_number 14
_symmetry_cell_setting monoclinic
_symmetry_space_group_name_Hall '-P 2ybc'
_symmetry_space_group_name_H-M 'P 1 21/c 1'
_atom_sites_solution_hydrogens geom
_atom_sites_solution_primary direct
_atom_sites_solution_secondary difmap
_audit_creation_method SHELXL-97
_cell_angle_alpha 90.00
_cell_angle_beta 106.5680(10)
_cell_angle_gamma 90.00
_cell_formula_units_Z 4
_cell_length_a 13.7555(2)
_cell_length_b 20.4059(3)
_cell_length_c 12.3696(2)
_cell_measurement_temperature 293(2)
_cell_volume 3327.91(9)
_computing_structure_refinement 'SHELXL-97 (Sheldrick, 1997)'
_computing_structure_solution 'SHELXS-97 (Sheldrick, 1990)'
_diffrn_ambient_temperature 293(2)
_diffrn_measured_fraction_theta_full 0.993
_diffrn_measured_fraction_theta_max 0.993
_diffrn_measurement_device_type 'Bruker APEX CCD II'
_diffrn_radiation_monochromator graphite
_diffrn_radiation_source 'fine-focus sealed tube'
_diffrn_radiation_type MoK\a
_diffrn_radiation_wavelength 0.71073
_diffrn_reflns_av_R_equivalents 0.0342
_diffrn_reflns_av_sigmaI/netI 0.0366
_diffrn_reflns_limit_h_max 18
_diffrn_reflns_limit_h_min -18
_diffrn_reflns_limit_k_max 22
_diffrn_reflns_limit_k_min -26
_diffrn_reflns_limit_l_max 16
_diffrn_reflns_limit_l_min -13
_diffrn_reflns_number 34964
_diffrn_reflns_theta_full 28.02
_diffrn_reflns_theta_max 28.02
_diffrn_reflns_theta_min 1.54
_exptl_absorpt_coefficient_mu 0.872
_exptl_crystal_colour red
_exptl_crystal_density_diffrn 1.577
_exptl_crystal_density_method 'not measured'
_exptl_crystal_description block
_exptl_crystal_F_000 1600
_exptl_crystal_size_max 0.28
_exptl_crystal_size_mid 0.23
_exptl_crystal_size_min 0.19
_refine_diff_density_max 0.321
_refine_diff_density_min -0.347
_refine_diff_density_rms 0.051
_refine_ls_extinction_coef 0.00045(12)
_refine_ls_extinction_expression Fc^*^=kFc[1+0.001xFc^2^\l^3^/sin(2\q)]^-1/4^
_refine_ls_extinction_method SHELXL
_refine_ls_goodness_of_fit_ref 1.027
_refine_ls_hydrogen_treatment mixed
_refine_ls_matrix_type full
_refine_ls_number_parameters 458
_refine_ls_number_reflns 7990
_refine_ls_number_restraints 0
_refine_ls_restrained_S_all 1.027
_refine_ls_R_factor_all 0.0508
_refine_ls_R_factor_gt 0.0298
_refine_ls_shift/su_max 0.004
_refine_ls_shift/su_mean 0.000
_refine_ls_structure_factor_coef Fsqd
_refine_ls_weighting_details 'calc w=1/[\s^2^(Fo^2^)+(0.0321P)^2^+0.0000P] where P=(Fo^2^+2Fc^2^)/3'
_refine_ls_weighting_scheme calc
_refine_ls_wR_factor_gt 0.0640
_refine_ls_wR_factor_ref 0.0682
_reflns_number_gt 5686
_reflns_number_total 7990
_reflns_threshold_expression >2sigma(I)
_cod_data_source_file 1267-1629.cff
_cod_data_source_block tref
_cod_original_sg_symbol_H-M P12(1)/c1
_cod_database_code 8101851

loop_
_symmetry_equiv_pos_as_xyz
'x, y, z'
'-x, y+1/2, -z+1/2'
'-x, -y, -z'
'x, -y-1/2, z-1/2'

loop_
_atom_site_label
_atom_site_type_symbol
_atom_site_fract_x
_atom_site_fract_y
_atom_site_fract_z
_atom_site_U_iso_or_equiv
_atom_site_adp_type
_atom_site_occupancy
_atom_site_symmetry_multiplicity
_atom_site_Wyckoff_symbol
_atom_site_calc_flag
_atom_site_refinement_flags
_atom_site_disorder_assembly
_atom_site_disorder_group
Cd1 Cd 0.242483(10) 0.586939(7) 0.741700(11) 0.04040(6) Uani 1 4 e d . . .
N1 N 0.10334(12) 0.50959(8) 0.74173(15) 0.0472(4) Uani 1 4 e d . . .
N2 N 0.20467(12) 0.51513(8) 0.58416(14) 0.0443(4) Uani 1 4 e d . . .
N3 N 0.27475(12) 0.59088(8) 0.94013(14) 0.0443(4) Uani 1 4 e d . . .
N4 N 0.34351(12) 0.49108(8) 0.84045(14) 0.0426(4) Uani 1 4 e d . . .
O1 O 0.18102(13) 0.66751(8) 0.56421(15) 0.0714(5) Uani 1 4 e d . . .
O2 O 0.11042(12) 0.66262(8) 0.70351(15) 0.0656(5) Uani 1 4 e d . . .
O3 O 0.34908(11) 0.70111(8) 0.81073(13) 0.0593(4) Uani 1 4 e d . . .
O4 O 0.39576(10) 0.61976(7) 0.71812(13) 0.0518(4) Uani 1 4 e d . . .
O5 O 0.53393(16) 0.53710(10) 0.65332(18) 0.0715(6) Uani 1 4 e d . . .
H5B H 0.5018(17) 0.5515(11) 0.674(2) 0.034(8) Uiso 1 4 e d . . .
H5A H 0.508(3) 0.568(2) 0.553(5) 0.211(17) Uiso 1 4 e d . . .
O6 O 0.49229(19) 0.90984(11) 0.93551(19) 0.0809(6) Uani 1 4 e d . . .
H6B H 0.4466(17) 0.8872(12) 0.928(2) 0.052(9) Uiso 1 4 e d . . .
H6A H 0.481(4) 0.954(3) 0.890(5) 0.26(3) Uiso 1 4 e d . . .
O7 O 0.3174(2) 0.82368(11) 0.9125(2) 0.0949(8) Uani 1 4 e d . . .
H7A H 0.280(2) 0.8226(15) 0.951(3) 0.101(12) Uiso 1 4 e d . . .
H7B H 0.320(2) 0.7879(15) 0.890(3) 0.104(13) Uiso 1 4 e d . . .
Cl1 Cl -0.17384(6) 0.89927(3) 0.39326(6) 0.0847(2) Uani 1 4 e d . . .
Cl2 Cl 0.80290(5) 0.81295(3) 0.79597(6) 0.06959(18) Uani 1 4 e d . . .
C1 C 0.25867(17) 0.51754(12) 0.50965(19) 0.0549(6) Uani 1 4 e d . . .
H1 H 0.3077 0.5501 0.5182 0.066 Uiso 1 4 e calc R . .
C2 C 0.2455(2) 0.47474(13) 0.4218(2) 0.0647(7) Uani 1 4 e d . . .
H2 H 0.2857 0.4772 0.3730 0.078 Uiso 1 4 e calc R . .
C3 C 0.1712(2) 0.42792(12) 0.4077(2) 0.0711(7) Uani 1 4 e d . . .
H3 H 0.1599 0.3983 0.3482 0.085 Uiso 1 4 e calc R . .
C4 C 0.11397(19) 0.42503(11) 0.4814(2) 0.0606(6) Uani 1 4 e d . . .
H4 H 0.0627 0.3940 0.4715 0.073 Uiso 1 4 e calc R . .
C5 C 0.13262(15) 0.46872(10) 0.57119(17) 0.0438(5) Uani 1 4 e d . . .
C6 C 0.07583(14) 0.46649(10) 0.65670(18) 0.0427(5) Uani 1 4 e d . . .
C7 C -0.00187(17) 0.42178(10) 0.6503(2) 0.0563(6) Uani 1 4 e d . . .
H7 H -0.0213 0.3928 0.5900 0.068 Uiso 1 4 e calc R . .
C8 C -0.04967(18) 0.42071(12) 0.7335(3) 0.0676(7) Uani 1 4 e d . . .
H8 H -0.1010 0.3905 0.7305 0.081 Uiso 1 4 e calc R . .
C9 C -0.02174(18) 0.46399(13) 0.8204(2) 0.0675(7) Uani 1 4 e d . . .
H9 H -0.0530 0.4639 0.8779 0.081 Uiso 1 4 e calc R . .
C10 C 0.05454(17) 0.50819(12) 0.8209(2) 0.0601(6) Uani 1 4 e d . . .
H10 H 0.0728 0.5385 0.8793 0.072 Uiso 1 4 e calc R . .
C11 C 0.24759(17) 0.64373(12) 0.9882(2) 0.0573(6) Uani 1 4 e d . . .
H11 H 0.2223 0.6797 0.9428 0.069 Uiso 1 4 e calc R . .
C12 C 0.25512(18) 0.64770(13) 1.1015(2) 0.0655(7) Uani 1 4 e d . . .
H12 H 0.2375 0.6859 1.1325 0.079 Uiso 1 4 e calc R . .
C13 C 0.28946(17) 0.59346(13) 1.1672(2) 0.0638(7) Uani 1 4 e d . . .
H13 H 0.2929 0.5937 1.2434 0.077 Uiso 1 4 e calc R . .
C14 C 0.31867(16) 0.53892(11) 1.11923(18) 0.0525(5) Uani 1 4 e d . . .
H14 H 0.3421 0.5020 1.1629 0.063 Uiso 1 4 e calc R . .
C15 C 0.31309(14) 0.53911(10) 1.00598(16) 0.0414(5) Uani 1 4 e d . . .
C16 C 0.35507(14) 0.48533(10) 0.95178(17) 0.0413(5) Uani 1 4 e d . . .
C17 C 0.41021(17) 0.43388(11) 1.0138(2) 0.0546(6) Uani 1 4 e d . . .
H17 H 0.4161 0.4297 1.0902 0.065 Uiso 1 4 e calc R . .
C18 C 0.45574(17) 0.38937(11) 0.9608(2) 0.0573(6) Uani 1 4 e d . . .
H18 H 0.4935 0.3551 1.0016 0.069 Uiso 1 4 e calc R . .
C19 C 0.44571(16) 0.39534(11) 0.8491(2) 0.0537(6) Uani 1 4 e d . . .
H19 H 0.4772 0.3660 0.8124 0.064 Uiso 1 4 e calc R . .
C20 C 0.38712(16) 0.44643(11) 0.79108(19) 0.0513(5) Uani 1 4 e d . . .
H20 H 0.3778 0.4497 0.7138 0.062 Uiso 1 4 e calc R . .
C21 C 0.04099(15) 0.73754(10) 0.55498(18) 0.0458(5) Uani 1 4 e d . . .
C22 C -0.03002(18) 0.76122(11) 0.60547(19) 0.0571(6) Uani 1 4 e d . . .
H22 H -0.0325 0.7440 0.6742 0.069 Uiso 1 4 e calc R . .
C23 C -0.09687(18) 0.80995(11) 0.5549(2) 0.0619(6) Uani 1 4 e d . . .
H23 H -0.1452 0.8250 0.5885 0.074 Uiso 1 4 e calc R . .
C24 C -0.09144(17) 0.83612(10) 0.45452(18) 0.0518(5) Uani 1 4 e d . . .
C25 C -0.02244(16) 0.81340(10) 0.40227(19) 0.0513(5) Uani 1 4 e d . . .
H25 H -0.0193 0.8314 0.3343 0.062 Uiso 1 4 e calc R . .
C26 C 0.04183(16) 0.76361(10) 0.45236(18) 0.0489(5) Uani 1 4 e d . . .
H26 H 0.0872 0.7470 0.4161 0.059 Uiso 1 4 e calc R . .
C27 C 0.11669(17) 0.68534(10) 0.6119(2) 0.0538(6) Uani 1 4 e d . . .
C28 C 0.50800(15) 0.71027(9) 0.77213(17) 0.0416(5) Uani 1 4 e d . . .
C29 C 0.54978(16) 0.75345(10) 0.85894(18) 0.0481(5) Uani 1 4 e d . . .
H29 H 0.5154 0.7621 0.9121 0.058 Uiso 1 4 e calc R . .
C30 C 0.64118(16) 0.78391(10) 0.86865(18) 0.0503(5) Uani 1 4 e d . . .
H30 H 0.6691 0.8121 0.9285 0.060 Uiso 1 4 e calc R . .
C31 C 0.69054(15) 0.77198(10) 0.78823(18) 0.0460(5) Uani 1 4 e d . . .
C32 C 0.65012(17) 0.73006(11) 0.6996(2) 0.0572(6) Uani 1 4 e d . . .
H32 H 0.6838 0.7225 0.6454 0.069 Uiso 1 4 e calc R . .
C33 C 0.55905(17) 0.69944(10) 0.69214(19) 0.0528(6) Uani 1 4 e d . . .
H33 H 0.5315 0.6711 0.6324 0.063 Uiso 1 4 e calc R . .
C34 C 0.40997(15) 0.67555(10) 0.76639(17) 0.0443(5) Uani 1 4 e d . . .

loop_
_atom_site_aniso_label
_atom_site_aniso_U_11
_atom_site_aniso_U_22
_atom_site_aniso_U_33
_atom_site_aniso_U_23
_atom_site_aniso_U_13
_atom_site_aniso_U_12
Cd1 0.03943(9) 0.04234(10) 0.03796(10) 0.00314(7) 0.00866(6) -0.00217(7)
N1 0.0421(9) 0.0516(11) 0.0464(11) 0.0018(9) 0.0102(8) -0.0035(8)
N2 0.0425(9) 0.0468(10) 0.0392(10) 0.0054(8) 0.0044(8) -0.0048(8)
N3 0.0428(9) 0.0462(10) 0.0422(10) 0.0025(8) 0.0096(8) 0.0027(8)
N4 0.0419(9) 0.0434(10) 0.0399(10) 0.0043(8) 0.0072(8) -0.0008(8)
O1 0.0615(10) 0.0689(11) 0.0768(12) -0.0059(9) 0.0086(9) 0.0214(9)
O2 0.0588(10) 0.0559(10) 0.0743(12) 0.0216(9) 0.0065(9) 0.0043(8)
O3 0.0560(9) 0.0641(10) 0.0643(11) -0.0077(8) 0.0275(8) -0.0093(8)
O4 0.0481(8) 0.0440(9) 0.0614(10) -0.0048(7) 0.0125(7) -0.0099(7)
O5 0.0760(14) 0.0700(14) 0.0714(14) 0.0067(10) 0.0259(11) 0.0209(11)
O6 0.1068(18) 0.0603(13) 0.0778(15) -0.0090(11) 0.0298(13) -0.0094(13)
O7 0.144(2) 0.0585(14) 0.1068(18) -0.0109(12) 0.0753(17) -0.0155(14)
Cl1 0.0962(5) 0.0776(5) 0.0837(5) 0.0275(4) 0.0310(4) 0.0415(4)
Cl2 0.0504(3) 0.0745(4) 0.0861(5) -0.0071(3) 0.0231(3) -0.0180(3)
C1 0.0520(13) 0.0681(16) 0.0420(13) 0.0082(11) 0.0094(11) -0.0063(11)
C2 0.0720(17) 0.0794(18) 0.0440(15) 0.0045(13) 0.0187(12) 0.0047(15)
C3 0.098(2) 0.0641(17) 0.0473(15) -0.0103(12) 0.0145(14) 0.0008(15)
C4 0.0688(16) 0.0540(15) 0.0542(15) -0.0065(11) 0.0096(12) -0.0112(12)
C5 0.0418(11) 0.0405(12) 0.0414(12) 0.0061(9) -0.0005(9) 0.0040(9)
C6 0.0351(10) 0.0400(12) 0.0470(13) 0.0077(9) 0.0021(9) 0.0023(9)
C7 0.0452(12) 0.0465(14) 0.0732(17) -0.0007(11) 0.0104(12) -0.0034(10)
C8 0.0488(14) 0.0591(16) 0.098(2) 0.0077(15) 0.0261(14) -0.0085(12)
C9 0.0540(14) 0.0759(18) 0.080(2) 0.0099(15) 0.0313(14) -0.0016(13)
C10 0.0525(14) 0.0692(16) 0.0605(16) -0.0038(12) 0.0194(12) -0.0039(12)
C11 0.0562(14) 0.0610(15) 0.0558(15) 0.0033(12) 0.0181(12) 0.0119(12)
C12 0.0646(16) 0.0770(18) 0.0574(16) -0.0113(14) 0.0216(13) 0.0124(14)
C13 0.0551(14) 0.096(2) 0.0399(13) -0.0038(14) 0.0136(11) 0.0015(14)
C14 0.0504(13) 0.0625(15) 0.0418(13) 0.0063(11) 0.0087(10) -0.0032(11)
C15 0.0344(10) 0.0499(12) 0.0366(12) 0.0042(9) 0.0048(9) -0.0093(9)
C16 0.0349(10) 0.0407(12) 0.0432(12) 0.0050(9) 0.0028(9) -0.0072(9)
C17 0.0595(14) 0.0523(13) 0.0469(14) 0.0113(11) 0.0069(11) 0.0005(11)
C18 0.0586(14) 0.0435(13) 0.0608(17) 0.0123(11) 0.0023(12) 0.0016(11)
C19 0.0453(12) 0.0460(13) 0.0655(17) -0.0043(11) 0.0090(12) -0.0032(10)
C20 0.0509(13) 0.0543(14) 0.0464(13) 0.0009(11) 0.0102(11) 0.0003(11)
C21 0.0451(12) 0.0376(11) 0.0501(13) -0.0008(10) 0.0060(10) -0.0025(9)
C22 0.0708(15) 0.0544(14) 0.0495(14) 0.0144(11) 0.0227(12) 0.0059(12)
C23 0.0726(16) 0.0604(15) 0.0609(16) 0.0084(12) 0.0324(13) 0.0187(13)
C24 0.0580(14) 0.0451(13) 0.0506(14) 0.0059(10) 0.0131(11) 0.0091(11)
C25 0.0589(14) 0.0500(13) 0.0449(13) 0.0064(10) 0.0149(11) 0.0018(11)
C26 0.0477(12) 0.0479(13) 0.0510(13) -0.0027(10) 0.0141(10) 0.0007(10)
C27 0.0489(13) 0.0384(12) 0.0625(16) -0.0013(11) -0.0027(12) -0.0063(10)
C28 0.0465(11) 0.0363(11) 0.0408(12) 0.0013(9) 0.0105(9) -0.0042(9)
C29 0.0563(13) 0.0489(13) 0.0413(12) -0.0056(10) 0.0177(10) -0.0093(10)
C30 0.0574(13) 0.0490(13) 0.0426(13) -0.0080(10) 0.0110(10) -0.0122(11)
C31 0.0418(11) 0.0413(12) 0.0539(14) 0.0017(10) 0.0119(10) -0.0062(9)
C32 0.0641(15) 0.0544(14) 0.0625(16) -0.0123(12) 0.0333(12) -0.0114(12)
C33 0.0650(15) 0.0485(13) 0.0474(13) -0.0157(10) 0.0202(11) -0.0165(11)
C34 0.0437(12) 0.0467(13) 0.0399(12) 0.0070(10) 0.0077(10) -0.0031(10)

loop_
_atom_type_symbol
_atom_type_description
_atom_type_scat_dispersion_real
_atom_type_scat_dispersion_imag
_atom_type_scat_source
C C 0.0033 0.0016 'International Tables Vol C Tables 4.2.6.8 and 6.1.1.4'
H H 0.0000 0.0000 'International Tables Vol C Tables 4.2.6.8 and 6.1.1.4'
N N 0.0061 0.0033 'International Tables Vol C Tables 4.2.6.8 and 6.1.1.4'
O O 0.0106 0.0060 'International Tables Vol C Tables 4.2.6.8 and 6.1.1.4'
Cl Cl 0.1484 0.1585 'International Tables Vol C Tables 4.2.6.8 and 6.1.1.4'
Cd Cd -0.8075 1.2024 'International Tables Vol C Tables 4.2.6.8 and 6.1.1.4'

loop_
_geom_angle_atom_site_label_1
_geom_angle_atom_site_label_2
_geom_angle_atom_site_label_3
_geom_angle
_geom_angle_site_symmetry_1
_geom_angle_site_symmetry_3
_geom_angle_publ_flag
O4 Cd1 O2 118.03(5) . . ?
O4 Cd1 N3 102.30(5) . . ?
O2 Cd1 N3 95.31(6) . . ?
O4 Cd1 N2 93.99(5) . . ?
O2 Cd1 N2 105.50(6) . . ?
N3 Cd1 N2 143.53(6) . . ?
O4 Cd1 N1 156.49(5) . . ?
O2 Cd1 N1 82.22(6) . . ?
N3 Cd1 N1 86.45(6) . . ?
N2 Cd1 N1 67.60(6) . . ?
O4 Cd1 N4 83.60(5) . . ?
O2 Cd1 N4 155.35(6) . . ?
N3 Cd1 N4 66.88(5) . . ?
N2 Cd1 N4 83.08(5) . . ?
N1 Cd1 N4 79.86(5) . . ?
C10 N1 C6 118.21(19) . . ?
C10 N1 Cd1 124.23(15) . . ?
C6 N1 Cd1 117.56(13) . . ?
C1 N2 C5 118.52(19) . . ?
C1 N2 Cd1 120.49(14) . . ?
C5 N2 Cd1 120.88(13) . . ?
C11 N3 C15 118.39(18) . . ?
C11 N3 Cd1 119.70(14) . . ?
C15 N3 Cd1 121.72(13) . . ?
C20 N4 C16 118.21(18) . . ?
C20 N4 Cd1 124.78(14) . . ?
C16 N4 Cd1 117.01(13) . . ?
C27 O2 Cd1 100.28(14) . . ?
C34 O4 Cd1 102.92(12) . . ?
H5B O5 H5A 97(3) . . ?
H6B O6 H6A 118(4) . . ?
H7A O7 H7B 106(3) . . ?
N2 C1 C2 123.4(2) . . ?
N2 C1 H1 118.3 . . ?
C2 C1 H1 118.3 . . ?
C1 C2 C3 118.1(2) . . ?
C1 C2 H2 120.9 . . ?
C3 C2 H2 120.9 . . ?
C4 C3 C2 119.7(2) . . ?
C4 C3 H3 120.2 . . ?
C2 C3 H3 120.2 . . ?
C3 C4 C5 119.7(2) . . ?
C3 C4 H4 120.1 . . ?
C5 C4 H4 120.1 . . ?
N2 C5 C4 120.5(2) . . ?
N2 C5 C6 117.10(18) . . ?
C4 C5 C6 122.4(2) . . ?
N1 C6 C7 121.0(2) . . ?
N1 C6 C5 116.81(17) . . ?
C7 C6 C5 122.1(2) . . ?
C8 C7 C6 119.6(2) . . ?
C8 C7 H7 120.2 . . ?
C6 C7 H7 120.2 . . ?
C9 C8 C7 119.7(2) . . ?
C9 C8 H8 120.1 . . ?
C7 C8 H8 120.1 . . ?
C8 C9 C10 118.0(2) . . ?
C8 C9 H9 121.0 . . ?
C10 C9 H9 121.0 . . ?
N1 C10 C9 123.4(2) . . ?
N1 C10 H10 118.3 . . ?
C9 C10 H10 118.3 . . ?
N3 C11 C12 123.4(2) . . ?
N3 C11 H11 118.3 . . ?
C12 C11 H11 118.3 . . ?
C13 C12 C11 117.9(2) . . ?
C13 C12 H12 121.1 . . ?
C11 C12 H12 121.1 . . ?
C14 C13 C12 119.3(2) . . ?
C14 C13 H13 120.3 . . ?
C12 C13 H13 120.3 . . ?
C13 C14 C15 119.8(2) . . ?
C13 C14 H14 120.1 . . ?
C15 C14 H14 120.1 . . ?
N3 C15 C14 120.98(19) . . ?
N3 C15 C16 116.24(17) . . ?
C14 C15 C16 122.64(19) . . ?
N4 C16 C17 121.1(2) . . ?
N4 C16 C15 116.72(17) . . ?
C17 C16 C15 121.99(19) . . ?
C18 C17 C16 119.2(2) . . ?
C18 C17 H17 120.4 . . ?
C16 C17 H17 120.4 . . ?
C19 C18 C17 120.0(2) . . ?
C19 C18 H18 120.0 . . ?
C17 C18 H18 120.0 . . ?
C18 C19 C20 118.1(2) . . ?
C18 C19 H19 120.9 . . ?
C20 C19 H19 120.9 . . ?
N4 C20 C19 123.3(2) . . ?
N4 C20 H20 118.4 . . ?
C19 C20 H20 118.4 . . ?
C26 C21 C22 118.13(19) . . ?
C26 C21 C27 120.9(2) . . ?
C22 C21 C27 121.0(2) . . ?
C23 C22 C21 120.8(2) . . ?
C23 C22 H22 119.6 . . ?
C21 C22 H22 119.6 . . ?
C24 C23 C22 119.3(2) . . ?
C24 C23 H23 120.3 . . ?
C22 C23 H23 120.3 . . ?
C25 C24 C23 121.2(2) . . ?
C25 C24 Cl1 119.81(17) . . ?
C23 C24 Cl1 119.01(17) . . ?
C24 C25 C26 118.7(2) . . ?
C24 C25 H25 120.6 . . ?
C26 C25 H25 120.6 . . ?
C25 C26 C21 121.8(2) . . ?
C25 C26 H26 119.1 . . ?
C21 C26 H26 119.1 . . ?
O1 C27 O2 124.1(2) . . ?
O1 C27 C21 118.1(2) . . ?
O2 C27 C21 117.8(2) . . ?
C29 C28 C33 118.28(19) . . ?
C29 C28 C34 120.33(18) . . ?
C33 C28 C34 121.38(18) . . ?
C30 C29 C28 121.54(19) . . ?
C30 C29 H29 119.2 . . ?
C28 C29 H29 119.2 . . ?
C31 C30 C29 118.91(19) . . ?
C31 C30 H30 120.5 . . ?
C29 C30 H30 120.5 . . ?
C30 C31 C32 120.99(19) . . ?
C30 C31 Cl2 119.33(16) . . ?
C32 C31 Cl2 119.63(16) . . ?
C31 C32 C33 119.19(19) . . ?
C31 C32 H32 120.4 . . ?
C33 C32 H32 120.4 . . ?
C32 C33 C28 121.1(2) . . ?
C32 C33 H33 119.5 . . ?
C28 C33 H33 119.5 . . ?
O3 C34 O4 123.40(19) . . ?
O3 C34 C28 119.33(19) . . ?
O4 C34 C28 117.23(18) . . ?

loop_
_geom_bond_atom_site_label_1
_geom_bond_atom_site_label_2
_geom_bond_distance
_geom_bond_site_symmetry_2
_geom_bond_publ_flag
Cd1 O4 2.3086(13) . ?
Cd1 O2 2.3278(15) . ?
Cd1 N3 2.3679(17) . ?
Cd1 N2 2.3743(17) . ?
Cd1 N1 2.4809(16) . ?
Cd1 N4 2.5063(16) . ?
N1 C10 1.336(3) . ?
N1 C6 1.340(3) . ?
N2 C1 1.339(3) . ?
N2 C5 1.347(2) . ?
N3 C11 1.335(3) . ?
N3 C15 1.346(2) . ?
N4 C20 1.331(3) . ?
N4 C16 1.346(2) . ?
O1 C27 1.249(3) . ?
O2 C27 1.250(3) . ?
O3 C34 1.239(2) . ?
O4 C34 1.274(2) . ?
O5 H5B 0.64(2) . ?
O5 H5A 1.34(6) . ?
O6 H6B 0.76(2) . ?
O6 H6A 1.04(6) . ?
O7 H7A 0.80(3) . ?
O7 H7B 0.78(3) . ?
Cl1 C24 1.741(2) . ?
Cl2 C31 1.736(2) . ?
C1 C2 1.365(3) . ?
C1 H1 0.9300 . ?
C2 C3 1.373(3) . ?
C2 H2 0.9300 . ?
C3 C4 1.365(3) . ?
C3 H3 0.9300 . ?
C4 C5 1.390(3) . ?
C4 H4 0.9300 . ?
C5 C6 1.484(3) . ?
C6 C7 1.390(3) . ?
C7 C8 1.370(3) . ?
C7 H7 0.9300 . ?
C8 C9 1.360(3) . ?
C8 H8 0.9300 . ?
C9 C10 1.382(3) . ?
C9 H9 0.9300 . ?
C10 H10 0.9300 . ?
C11 C12 1.378(3) . ?
C11 H11 0.9300 . ?
C12 C13 1.375(3) . ?
C12 H12 0.9300 . ?
C13 C14 1.374(3) . ?
C13 H13 0.9300 . ?
C14 C15 1.381(3) . ?
C14 H14 0.9300 . ?
C15 C16 1.486(3) . ?
C16 C17 1.391(3) . ?
C17 C18 1.371(3) . ?
C17 H17 0.9300 . ?
C18 C19 1.354(3) . ?
C18 H18 0.9300 . ?
C19 C20 1.386(3) . ?
C19 H19 0.9300 . ?
C20 H20 0.9300 . ?
C21 C26 1.379(3) . ?
C21 C22 1.388(3) . ?
C21 C27 1.515(3) . ?
C22 C23 1.377(3) . ?
C22 H22 0.9300 . ?
C23 C24 1.374(3) . ?
C23 H23 0.9300 . ?
C24 C25 1.372(3) . ?
C25 C26 1.373(3) . ?
C25 H25 0.9300 . ?
C26 H26 0.9300 . ?
C28 C29 1.381(3) . ?
C28 C33 1.385(3) . ?
C28 C34 1.507(3) . ?
C29 C30 1.377(3) . ?
C29 H29 0.9300 . ?
C30 C31 1.377(3) . ?
C30 H30 0.9300 . ?
C31 C32 1.377(3) . ?
C32 C33 1.379(3) . ?
C32 H32 0.9300 . ?
C33 H33 0.9300 . ?
